data_1538048
loop_
_publ_author_name
'Frenzen, G.'
'Babel, D.'
'Kummer, S.'
'Massa, W.'

_publ_section_title
;
 Tetragonale Fluorperowskite A M.75 F3 mit Kationendefizit: K4 Mn(II)
 Mn(III)2 F12 und Ba2 Cs2 Cu3 F12
;
_journal_name_full 'Zeitschrift fuer Anorganische und Allgemeine Chemie'
_journal_page_first 75
_journal_page_last 84
_journal_volume 553
_journal_year 1987
_chemical_formula_sum 'Ba2 Cs2 Cu3 F12'
_space_group_IT_number 141
_symmetry_space_group_name_Hall '-I 4bd 2'
_symmetry_space_group_name_H-M 'I 41/a m d :2'
_cell_angle_alpha 90
_cell_angle_beta 90
_cell_angle_gamma 90
_cell_formula_units_Z 4
_cell_length_a 8.322
_cell_length_b 8.322
_cell_length_c 16.43
_cell_volume 1137.871
_citation_journal_id_ASTM ZAACAB
_cod_data_source_file Frenzen_ZAACAB_1987_1905.cif
_cod_data_source_block Ba2Cs2Cu3F12
_cod_database_code 1538048

loop_
_symmetry_equiv_pos_as_xyz
x,y,z
-y+1/4,x+3/4,z+1/4
-x+1/2,-y,z+1/2
y+1/4,-x+1/4,z+3/4
x,-y,-z
y+1/4,x+3/4,-z+1/4
-x+1/2,y,-z+1/2
-y+1/4,-x+1/4,-z+3/4
-x,-y,-z
y-1/4,-x-3/4,-z-1/4
x-1/2,y,-z-1/2
-y-1/4,x-1/4,-z-3/4
-x,y,z
-y-1/4,-x-3/4,z-1/4
x-1/2,-y,z-1/2
y-1/4,x-1/4,z-3/4
x+1/2,y+1/2,z+1/2
-y+3/4,x+5/4,z+3/4
-x+1,-y+1/2,z+1
y+3/4,-x+3/4,z+5/4
x+1/2,-y+1/2,-z+1/2
y+3/4,x+5/4,-z+3/4
-x+1,y+1/2,-z+1
-y+3/4,-x+3/4,-z+5/4
-x+1/2,-y+1/2,-z+1/2
y+1/4,-x-1/4,-z+1/4
x,y+1/2,-z
-y+1/4,x+1/4,-z-1/4
-x+1/2,y+1/2,z+1/2
-y+1/4,-x-1/4,z+1/4
x,-y+1/2,z
y+1/4,x+1/4,z-1/4

loop_
_atom_site_label
_atom_site_type_symbol
_atom_site_fract_x
_atom_site_fract_y
_atom_site_fract_z
_atom_site_occupancy
_atom_site_U_iso_or_equiv
F2 F-1 0 0.472 0.6284 1 0.0
Cu1 Cu+2 0 0.75 0.125 1 0.0
F4 F-1 0 0.25 0.233 1 0.0
F3 F-1 0 0.25 0.0083 1 0.0
Cu2 Cu+2 0 0.25 0.1208 1 0.0
Ba1 Ba+2 0.2639 0 0 0.5 0.0
F1 F-1 0 -0.0267 0.1241 1 0.0
Cs1 Cs+1 0.2639 0 0 0.5 0.0
